data_7201321
loop_
_publ_author_name
'van Setten, M. J.'
'Lohstroh, W.'
'Fichtner, M.'

_publ_section_title
;
 A new phase in the decomposition of Mg(BH4)2: first-principles
 simulated annealing
;
_journal_issue 38
_journal_name_full 'Journal of Materials Chemistry'
_journal_page_first 7081
_journal_paper_doi 10.1039/b908821k
_journal_volume 19
_journal_year 2009
_space_group_IT_number 1
_symmetry_space_group_name_Hall 'P 1'
_symmetry_space_group_name_H-M 'P 1'
_cell_angle_alpha 90(1)
_cell_angle_beta 90(1)
_cell_angle_gamma 90(1)
_cell_length_a 8.38903472013597(1)
_cell_length_b 8.38903472013597(1)
_cell_length_c 9.08402478127367(1)
_cell_volume 639.2964517223406(13)
_cod_data_source_file b908821k-MgB2H6_layer.cif
_cod_data_source_block global
_cod_database_code 7201321
_cod_struct_determination_method theoretical

loop_
_symmetry_equiv_pos_site_id
_symmetry_equiv_pos_as_xyz
1 x,y,z

loop_
_atom_site_label
_atom_site_type_symbol
_atom_site_fract_x
_atom_site_fract_y
_atom_site_fract_z
1Mg Mg 0.1107794168685814 0.4738979594468304 0.1922404602835641
2Mg Mg 0.3900845154644657 0.8040124922992433 0.0576598585295187
3Mg Mg 0.8892740123617600 0.9739233561289140 0.0577498987757750
4Mg Mg 0.6099193501504274 0.3040142317542660 0.1923408185156603
5B B 0.1462748563082030 0.8796373644302520 0.9799026304732550
6B B 0.5737237537017421 0.0159489612192658 0.1275232134240127
7B B 0.0726840176142431 0.7618222741831175 0.1284063906485144
8B B 0.9273399156623583 0.2618216220152831 0.1215970274573195
9B B 0.8537282373539128 0.3796834629521086 0.2700473674580763
10B B 0.4262201923375599 0.5158739276941873 0.1224655384142821
11B B 0.3537381838751656 0.3979681319588764 0.2712481360481362
12B B 0.6462773335524190 0.8980085803187805 0.9788041520728967
13H H 0.4696695237192046 0.9613059745183534 0.2107422810958397
14H H 0.2207282822683680 0.7948809639086889 0.8925424602614456
15H H 0.8220635661106428 0.2269834247241818 0.0314296708376673
16H H 0.9684020761268570 0.8170991299327994 0.2110483665383072
17H H 0.4867575010154610 0.6373513125245864 0.1771154000634212
18H H 0.7651490616567287 0.4887795855369248 0.2290207996767251
19H H 0.7208205005680881 0.9824638947280135 0.8912744487488666
20H H 0.4492073874759939 0.3324207879240078 0.3547187391123217
21H H 0.2348469270999232 0.9887488485338736 0.0209170706192410
22H H 0.6794232057257261 0.0507347590040013 0.2173360331746892
23H H 0.0120152211751048 0.6405645287062143 0.0735795697446520
24H H 0.9879667695437746 0.1405659594681055 0.1764674219001350
25H H 0.0512491709540228 0.9456503384924844 0.8963199368922474
26H H 0.5131941831206817 0.1374015815834611 0.0728355038220059
27H H 0.0316619068956072 0.3170410893959996 0.0389565454051350
28H H 0.1779773440334154 0.7269848221446367 0.2185512309580133
29H H 0.7792874728738965 0.2949448924617357 0.3574360056182329
30H H 0.3204968875749117 0.5506374090585453 0.0326736900350113
31H H 0.2792058253129852 0.4824512189746599 0.3587628025258809
32H H 0.5508386548585236 0.8324147177277226 0.8953187502631579
33H H 0.9487424009109802 0.4457330144403642 0.3536303730061263
34H H 0.5302518595613108 0.4612295972911227 0.0392280404863214
35H H 0.7347393020685686 0.7885270376056681 0.0191467419922162
36H H 0.2652611640984261 0.2884727469127029 0.2309626351213154
